data_4081605
loop_
_publ_author_name
'Graeupner, Jonathan'
'Hintermair, Ulrich'
'Huang, Daria L.'
'Thomsen, Julianne M.'
'Takase, Mike'
'Campos, Jes\'us'
'Hashmi, Sara M.'
'Elimelech, Menachem'
'Brudvig, Gary W.'
'Crabtree, Robert H.'

_publ_section_title
;
 Probing the Viability of Oxo-Coupling Pathways in Iridium-Catalyzed
 Oxygen Evolution
;
_journal_issue 19
_journal_name_full Organometallics
_journal_page_first 5384
_journal_paper_doi 10.1021/om400658a
_journal_volume 32
_journal_year 2013
_chemical_formula_sum 'C31 H46 Cl4 Ir2 N4'
_chemical_formula_weight 1000.92
_chemical_name_systematic
; 
 ? 
;
_space_group_IT_number 14
_symmetry_cell_setting monoclinic
_symmetry_space_group_name_Hall '-P 2ybc'
_symmetry_space_group_name_H-M 'P 1 21/c 1'
_atom_sites_solution_hydrogens geom
_atom_sites_solution_primary direct
_atom_sites_solution_secondary difmap
_audit_creation_method SHELXL-97
_cell_angle_alpha 90.00
_cell_angle_beta 91.452(6)
_cell_angle_gamma 90.00
_cell_formula_units_Z 4
_cell_length_a 13.7370(10)
_cell_length_b 27.7855(6)
_cell_length_c 8.8023(2)
_cell_measurement_reflns_used 74434
_cell_measurement_temperature 93(2)
_cell_measurement_theta_max 30.5
_cell_measurement_theta_min 3.1
_cell_volume 3358.7(3)
_computing_cell_refinement 'CrystalClear-SM Expert 2.0 r12 (Rigaku, 2011)'
_computing_data_collection 'CrystalClear-SM Expert 2.0 r12 (Rigaku, 2011)'
_computing_data_reduction 'CrystalClear-SM Expert 2.0 r12 (Rigaku, 2011)'
_computing_publication_material 'SHELXL-97 (Sheldrick, 2008)'
_computing_structure_refinement 'SHELXL-97 (Sheldrick, 2008)'
_computing_structure_solution 'SHELXS-97 (Sheldrick, 2008)'
_diffrn_ambient_temperature 93(2)
_diffrn_detector_area_resol_mean 10
_diffrn_measured_fraction_theta_full 0.961
_diffrn_measured_fraction_theta_max 0.961
_diffrn_measurement_device_type 'Rigaku R-AXIS RAPID imaging plate'
_diffrn_measurement_method \w
_diffrn_radiation_monochromator graphite
_diffrn_radiation_source 'fine-focus sealed tube'
_diffrn_radiation_type MoK\a
_diffrn_radiation_wavelength 0.71075
_diffrn_reflns_av_R_equivalents 0.0890
_diffrn_reflns_av_sigmaI/netI 0.0455
_diffrn_reflns_limit_h_max 18
_diffrn_reflns_limit_h_min -19
_diffrn_reflns_limit_k_max 39
_diffrn_reflns_limit_k_min -39
_diffrn_reflns_limit_l_max 12
_diffrn_reflns_limit_l_min -12
_diffrn_reflns_number 106554
_diffrn_reflns_theta_full 30.51
_diffrn_reflns_theta_max 30.51
_diffrn_reflns_theta_min 3.06
_exptl_absorpt_coefficient_mu 8.262
_exptl_absorpt_correction_T_max 0.5955
_exptl_absorpt_correction_T_min 0.3704
_exptl_absorpt_correction_type multi-scan
_exptl_absorpt_process_details 'Jacobson, R. (1998) Private Communication'
_exptl_crystal_colour Orange
_exptl_crystal_density_diffrn 1.979
_exptl_crystal_density_method 'not measured'
_exptl_crystal_description Block
_exptl_crystal_F_000 1928
_exptl_crystal_size_max 0.15
_exptl_crystal_size_mid 0.15
_exptl_crystal_size_min 0.07
_refine_diff_density_max 2.309
_refine_diff_density_min -1.867
_refine_diff_density_rms 0.209
_refine_ls_extinction_method none
_refine_ls_goodness_of_fit_ref 1.062
_refine_ls_hydrogen_treatment constr
_refine_ls_matrix_type full
_refine_ls_number_parameters 382
_refine_ls_number_reflns 9865
_refine_ls_number_restraints 0
_refine_ls_restrained_S_all 1.062
_refine_ls_R_factor_all 0.0537
_refine_ls_R_factor_gt 0.0444
_refine_ls_shift/su_max 0.001
_refine_ls_shift/su_mean 0.000
_refine_ls_structure_factor_coef Fsqd
_refine_ls_weighting_details 'calc w=1/[\s^2^(Fo^2^)+(0.0182P)^2^+28.9682P] where P=(Fo^2^+2Fc^2^)/3'
_refine_ls_weighting_scheme calc
_refine_ls_wR_factor_gt 0.0856
_refine_ls_wR_factor_ref 0.0891
_reflns_number_gt 8683
_reflns_number_total 9865
_reflns_threshold_expression >2sigma(I)
_cod_data_source_file om400658a_si_002.cif
_cod_data_source_block '_s12060'
_cod_original_sg_symbol_H-M P2(1)/c
_cod_database_code 4081605

loop_
_symmetry_equiv_pos_as_xyz
'x, y, z'
'-x, y+1/2, -z+1/2'
'-x, -y, -z'
'x, -y-1/2, z-1/2'

loop_
_atom_site_label
_atom_site_type_symbol
_atom_site_fract_x
_atom_site_fract_y
_atom_site_fract_z
_atom_site_U_iso_or_equiv
_atom_site_adp_type
_atom_site_occupancy
_atom_site_symmetry_multiplicity
_atom_site_calc_flag
_atom_site_refinement_flags
Cl1 Cl 0.86921(11) 0.15889(5) 0.43571(15) 0.0279(3) Uani 1 1 d .
Cl2 Cl 0.82313(11) 0.05072(5) 0.56718(16) 0.0264(3) Uani 1 1 d .
Ir1 Ir 0.872120(15) 0.125099(7) 0.69125(2) 0.01800(6) Uani 1 1 d .
C1 C 0.9180(4) 0.14592(19) 0.9150(6) 0.0222(10) Uani 1 1 d .
C2 C 0.9400(4) 0.09613(19) 0.8940(7) 0.0251(11) Uani 1 1 d .
C3 C 1.0121(4) 0.09290(19) 0.7777(7) 0.0242(11) Uani 1 1 d .
C4 C 1.0310(4) 0.1400(2) 0.7239(7) 0.0258(11) Uani 1 1 d .
C5 C 0.9710(4) 0.17344(19) 0.8071(7) 0.0244(11) Uani 1 1 d .
C6 C 0.8506(5) 0.1665(3) 1.0317(7) 0.0395(16) Uani 1 1 d .
H6A H 0.7958 0.1445 1.0454 0.059 Uiso 1 1 calc R
H6B H 0.8260 0.1978 0.9967 0.059 Uiso 1 1 calc R
H6C H 0.8863 0.1705 1.1287 0.059 Uiso 1 1 calc R
C7 C 0.9077(5) 0.0550(2) 0.9911(8) 0.0395(16) Uani 1 1 d .
H7A H 0.9596 0.0469 1.0650 0.059 Uiso 1 1 calc R
H7B H 0.8933 0.0270 0.9266 0.059 Uiso 1 1 calc R
H7C H 0.8490 0.0643 1.0449 0.059 Uiso 1 1 calc R
C8 C 1.0582(5) 0.0481(2) 0.7249(9) 0.0409(16) Uani 1 1 d .
H8A H 1.0783 0.0522 0.6197 0.061 Uiso 1 1 calc R
H8B H 1.0114 0.0215 0.7302 0.061 Uiso 1 1 calc R
H8C H 1.1153 0.0408 0.7897 0.061 Uiso 1 1 calc R
C9 C 1.1000(5) 0.1543(3) 0.6055(8) 0.0417(16) Uani 1 1 d .
H9A H 1.1612 0.1651 0.6539 0.063 Uiso 1 1 calc R
H9B H 1.0718 0.1805 0.5445 0.063 Uiso 1 1 calc R
H9C H 1.1127 0.1267 0.5396 0.063 Uiso 1 1 calc R
C10 C 0.9788(5) 0.22740(19) 0.7966(8) 0.0322(14) Uani 1 1 d .
H10A H 1.0409 0.2379 0.8426 0.048 Uiso 1 1 calc R
H10B H 0.9250 0.2422 0.8507 0.048 Uiso 1 1 calc R
H10C H 0.9755 0.2372 0.6896 0.048 Uiso 1 1 calc R
C21 C 0.7316(4) 0.14512(18) 0.7293(6) 0.0223(11) Uani 1 1 d .
N1 N 0.6922(3) 0.18983(16) 0.7167(6) 0.0242(10) Uani 1 1 d .
C22 C 0.7373(5) 0.2330(2) 0.6562(8) 0.0335(14) Uani 1 1 d .
H22A H 0.7990 0.2245 0.6095 0.050 Uiso 1 1 calc R
H22B H 0.7498 0.2560 0.7389 0.050 Uiso 1 1 calc R
H22C H 0.6935 0.2476 0.5797 0.050 Uiso 1 1 calc R
C23 C 0.6005(4) 0.1919(2) 0.7795(7) 0.0286(12) Uani 1 1 d .
H23 H 0.5595 0.2193 0.7852 0.034 Uiso 1 1 calc R
C24 C 0.5815(4) 0.1474(2) 0.8305(8) 0.0297(13) Uani 1 1 d .
H24 H 0.5243 0.1374 0.8799 0.036 Uiso 1 1 calc R
N2 N 0.6608(3) 0.11904(15) 0.7977(6) 0.0228(9) Uani 1 1 d .
C25 C 0.6668(4) 0.06888(18) 0.8476(7) 0.0243(11) Uani 1 1 d .
H25A H 0.6629 0.0675 0.9596 0.029 Uiso 1 1 calc R
H25B H 0.7304 0.0553 0.8191 0.029 Uiso 1 1 calc R
C26 C 0.5845(4) 0.03861(18) 0.7755(7) 0.0239(11) Uani 1 1 d .
H26A H 0.5208 0.0540 0.7937 0.029 Uiso 1 1 calc R
H26B H 0.5929 0.0362 0.6644 0.029 Uiso 1 1 calc R
C27 C 0.5876(4) -0.01109(18) 0.8462(7) 0.0237(11) Uani 1 1 d .
H27A H 0.6514 -0.0260 0.8260 0.028 Uiso 1 1 calc R
H27B H 0.5823 -0.0079 0.9577 0.028 Uiso 1 1 calc R
N3 N 0.5101(3) -0.04313(16) 0.7893(5) 0.0224(9) Uani 1 1 d .
C28 C 0.4161(4) -0.0273(2) 0.7507(7) 0.0260(12) Uani 1 1 d .
H28 H 0.3921 0.0047 0.7579 0.031 Uiso 1 1 calc R
C29 C 0.3667(4) -0.0658(2) 0.7020(7) 0.0276(12) Uani 1 1 d .
H29 H 0.3005 -0.0663 0.6677 0.033 Uiso 1 1 calc R
N4 N 0.4291(3) -0.10459(16) 0.7102(5) 0.0223(9) Uani 1 1 d .
C30 C 0.3978(5) -0.1521(2) 0.6590(9) 0.0407(16) Uani 1 1 d .
H30A H 0.3696 -0.1497 0.5559 0.061 Uiso 1 1 calc R
H30B H 0.3487 -0.1646 0.7277 0.061 Uiso 1 1 calc R
H30C H 0.4539 -0.1739 0.6591 0.061 Uiso 1 1 calc R
C31 C 0.5179(4) -0.09111(17) 0.7664(6) 0.0197(10) Uani 1 1 d .
Cl3 Cl 0.66650(9) -0.10299(4) 1.05724(13) 0.0180(2) Uani 1 1 d .
Cl4 Cl 0.54962(11) -0.19824(4) 0.90114(16) 0.0271(3) Uani 1 1 d .
Ir2 Ir 0.640934(15) -0.132503(7) 0.79346(2) 0.01876(6) Uani 1 1 d .
C11 C 0.7085(4) -0.10492(18) 0.5937(6) 0.0200(10) Uani 1 1 d .
C12 C 0.6763(4) -0.15357(18) 0.5672(6) 0.0203(10) Uani 1 1 d .
C13 C 0.7321(4) -0.18480(19) 0.6688(6) 0.0225(11) Uani 1 1 d .
C14 C 0.7945(4) -0.1560(2) 0.7613(6) 0.0230(11) Uani 1 1 d .
C15 C 0.7798(4) -0.10584(19) 0.7157(6) 0.0228(11) Uani 1 1 d .
C16 C 0.6793(4) -0.06258(19) 0.4988(7) 0.0255(11) Uani 1 1 d .
H16A H 0.7039 -0.0330 0.5469 0.038 Uiso 1 1 calc R
H16B H 0.6081 -0.0611 0.4896 0.038 Uiso 1 1 calc R
H16C H 0.7066 -0.0658 0.3975 0.038 Uiso 1 1 calc R
C17 C 0.6112(4) -0.1691(2) 0.4367(7) 0.0286(12) Uani 1 1 d .
H17A H 0.6481 -0.1691 0.3429 0.043 Uiso 1 1 calc R
H17B H 0.5562 -0.1468 0.4261 0.043 Uiso 1 1 calc R
H17C H 0.5867 -0.2016 0.4560 0.043 Uiso 1 1 calc R
C18 C 0.7236(5) -0.23813(19) 0.6752(7) 0.0281(12) Uani 1 1 d .
H18A H 0.7708 -0.2527 0.6071 0.042 Uiso 1 1 calc R
H18B H 0.6576 -0.2477 0.6432 0.042 Uiso 1 1 calc R
H18C H 0.7370 -0.2491 0.7794 0.042 Uiso 1 1 calc R
C19 C 0.8658(4) -0.1719(2) 0.8817(7) 0.0317(13) Uani 1 1 d .
H19A H 0.8525 -0.2054 0.9092 0.048 Uiso 1 1 calc R
H19B H 0.8597 -0.1514 0.9715 0.048 Uiso 1 1 calc R
H19C H 0.9320 -0.1693 0.8436 0.048 Uiso 1 1 calc R
C20 C 0.8397(5) -0.0652(2) 0.7779(8) 0.0343(14) Uani 1 1 d .
H20A H 0.9066 -0.0682 0.7432 0.051 Uiso 1 1 calc R
H20B H 0.8397 -0.0661 0.8892 0.051 Uiso 1 1 calc R
H20C H 0.8120 -0.0346 0.7421 0.051 Uiso 1 1 calc R

loop_
_atom_site_aniso_label
_atom_site_aniso_U_11
_atom_site_aniso_U_22
_atom_site_aniso_U_33
_atom_site_aniso_U_23
_atom_site_aniso_U_13
_atom_site_aniso_U_12
Cl1 0.0355(8) 0.0302(7) 0.0178(6) 0.0097(5) -0.0030(6) -0.0059(5)
Cl2 0.0327(7) 0.0197(6) 0.0264(7) -0.0028(5) -0.0077(6) -0.0052(5)
Ir1 0.02010(11) 0.01547(9) 0.01832(10) 0.00119(6) -0.00167(8) -0.00084(6)
C1 0.020(3) 0.026(3) 0.021(3) -0.0002(19) -0.003(2) -0.0003(19)
C2 0.027(3) 0.020(2) 0.028(3) 0.004(2) -0.008(2) -0.002(2)
C3 0.017(3) 0.022(3) 0.033(3) -0.002(2) -0.007(2) 0.0021(19)
C4 0.016(3) 0.027(3) 0.034(3) -0.002(2) -0.004(2) -0.001(2)
C5 0.026(3) 0.018(2) 0.029(3) -0.001(2) -0.003(2) -0.0006(19)
C6 0.031(4) 0.061(5) 0.026(3) -0.011(3) 0.002(3) 0.009(3)
C7 0.040(4) 0.037(3) 0.041(4) 0.019(3) -0.019(3) -0.009(3)
C8 0.038(4) 0.030(3) 0.054(4) -0.009(3) -0.005(3) 0.013(3)
C9 0.028(3) 0.053(4) 0.045(4) 0.002(3) 0.008(3) -0.010(3)
C10 0.032(3) 0.018(3) 0.045(4) -0.002(2) -0.010(3) -0.003(2)
C21 0.026(3) 0.016(2) 0.024(3) 0.0006(19) -0.004(2) -0.0030(19)
N1 0.023(2) 0.020(2) 0.029(3) -0.0021(17) -0.004(2) -0.0006(17)
C22 0.033(3) 0.020(3) 0.047(4) 0.009(2) -0.001(3) -0.002(2)
C23 0.025(3) 0.023(3) 0.038(3) -0.007(2) -0.004(3) 0.001(2)
C24 0.021(3) 0.025(3) 0.043(4) -0.002(2) 0.000(3) -0.003(2)
N2 0.021(2) 0.017(2) 0.031(3) 0.0004(17) -0.0023(19) -0.0002(16)
C25 0.027(3) 0.018(2) 0.028(3) 0.002(2) 0.000(2) -0.0008(19)
C26 0.023(3) 0.020(2) 0.029(3) 0.001(2) -0.003(2) -0.0008(19)
C27 0.021(3) 0.020(2) 0.030(3) 0.000(2) -0.002(2) -0.0037(19)
N3 0.023(2) 0.019(2) 0.025(2) 0.0022(16) -0.0021(19) 0.0003(16)
C28 0.020(3) 0.025(3) 0.033(3) 0.007(2) -0.002(2) 0.006(2)
C29 0.023(3) 0.030(3) 0.030(3) 0.006(2) -0.006(2) 0.000(2)
N4 0.013(2) 0.024(2) 0.030(3) -0.0005(18) -0.0015(19) -0.0040(16)
C30 0.034(4) 0.031(3) 0.057(5) -0.012(3) -0.009(3) -0.008(3)
C31 0.022(3) 0.017(2) 0.020(3) 0.0026(18) 0.000(2) 0.0009(18)
Cl3 0.0272(6) 0.0148(5) 0.0121(5) -0.0006(4) -0.0001(5) 0.0016(4)
Cl4 0.0349(7) 0.0149(5) 0.0321(7) 0.0023(5) 0.0091(6) -0.0019(5)
Ir2 0.02146(11) 0.01530(9) 0.01936(10) 0.00012(6) -0.00251(8) 0.00043(7)
C11 0.024(3) 0.020(2) 0.017(2) 0.0008(18) 0.003(2) 0.0010(19)
C12 0.017(3) 0.021(2) 0.023(3) -0.0007(19) 0.003(2) 0.0019(18)
C13 0.024(3) 0.021(2) 0.023(3) -0.0029(19) 0.005(2) 0.0046(19)
C14 0.017(3) 0.026(3) 0.025(3) 0.001(2) -0.002(2) 0.0032(19)
C15 0.018(3) 0.025(3) 0.025(3) -0.001(2) 0.001(2) 0.0010(19)
C16 0.029(3) 0.022(3) 0.026(3) 0.004(2) 0.002(2) -0.001(2)
C17 0.030(3) 0.027(3) 0.028(3) -0.003(2) -0.008(3) -0.002(2)
C18 0.034(3) 0.020(3) 0.031(3) -0.002(2) 0.002(3) 0.008(2)
C19 0.025(3) 0.031(3) 0.038(4) 0.005(2) -0.010(3) 0.001(2)
C20 0.035(3) 0.030(3) 0.038(4) -0.001(2) -0.012(3) -0.006(2)

loop_
_atom_type_symbol
_atom_type_description
_atom_type_scat_dispersion_real
_atom_type_scat_dispersion_imag
_atom_type_scat_source
C C 0.0033 0.0016 'International Tables Vol C Tables 4.2.6.8 and 6.1.1.4'
H H 0.0000 0.0000 'International Tables Vol C Tables 4.2.6.8 and 6.1.1.4'
N N 0.0061 0.0033 'International Tables Vol C Tables 4.2.6.8 and 6.1.1.4'
Cl Cl 0.1484 0.1585 'International Tables Vol C Tables 4.2.6.8 and 6.1.1.4'
Ir Ir -1.4442 7.9887 'International Tables Vol C Tables 4.2.6.8 and 6.1.1.4'

loop_
_geom_angle_atom_site_label_1
_geom_angle_atom_site_label_2
_geom_angle_atom_site_label_3
_geom_angle
C21 Ir1 C1 91.9(2)
C21 Ir1 C2 110.9(2)
C1 Ir1 C2 39.0(2)
C21 Ir1 C5 109.9(2)
C1 Ir1 C5 39.1(2)
C2 Ir1 C5 65.4(2)
C21 Ir1 C4 148.5(2)
C1 Ir1 C4 64.3(2)
C2 Ir1 C4 63.9(2)
C5 Ir1 C4 38.7(2)
C21 Ir1 C3 149.3(2)
C1 Ir1 C3 64.1(2)
C2 Ir1 C3 38.4(2)
C5 Ir1 C3 64.0(2)
C4 Ir1 C3 37.0(2)
C21 Ir1 Cl2 93.06(15)
C1 Ir1 Cl2 136.00(15)
C2 Ir1 Cl2 99.46(15)
C5 Ir1 Cl2 155.68(15)
C4 Ir1 Cl2 118.37(15)
C3 Ir1 Cl2 92.22(14)
C21 Ir1 Cl1 93.03(16)
C1 Ir1 Cl1 138.21(15)
C2 Ir1 Cl1 155.17(17)
C5 Ir1 Cl1 101.11(16)
C4 Ir1 Cl1 92.32(16)
C3 Ir1 Cl1 117.53(16)
Cl2 Ir1 Cl1 85.11(5)
C2 C1 C5 108.6(5)
C2 C1 C6 126.1(6)
C5 C1 C6 125.4(5)
C2 C1 Ir1 71.1(3)
C5 C1 Ir1 71.1(3)
C6 C1 Ir1 123.9(4)
C1 C2 C3 107.6(5)
C1 C2 C7 126.6(6)
C3 C2 C7 125.0(5)
C1 C2 Ir1 69.9(3)
C3 C2 Ir1 74.1(3)
C7 C2 Ir1 129.0(4)
C4 C3 C2 108.3(5)
C4 C3 C8 126.1(6)
C2 C3 C8 125.6(5)
C4 C3 Ir1 71.4(3)
C2 C3 Ir1 67.5(3)
C8 C3 Ir1 127.0(4)
C3 C4 C5 108.1(5)
C3 C4 C9 127.5(6)
C5 C4 C9 124.4(5)
C3 C4 Ir1 71.6(3)
C5 C4 Ir1 67.6(3)
C9 C4 Ir1 126.9(4)
C1 C5 C4 107.3(5)
C1 C5 C10 127.6(5)
C4 C5 C10 124.3(5)
C1 C5 Ir1 69.8(3)
C4 C5 Ir1 73.8(3)
C10 C5 Ir1 129.6(4)
C1 C6 H6A 109.5
C1 C6 H6B 109.5
H6A C6 H6B 109.5
C1 C6 H6C 109.5
H6A C6 H6C 109.5
H6B C6 H6C 109.5
C2 C7 H7A 109.5
C2 C7 H7B 109.5
H7A C7 H7B 109.5
C2 C7 H7C 109.5
H7A C7 H7C 109.5
H7B C7 H7C 109.5
C3 C8 H8A 109.5
C3 C8 H8B 109.5
H8A C8 H8B 109.5
C3 C8 H8C 109.5
H8A C8 H8C 109.5
H8B C8 H8C 109.5
C4 C9 H9A 109.5
C4 C9 H9B 109.5
H9A C9 H9B 109.5
C4 C9 H9C 109.5
H9A C9 H9C 109.5
H9B C9 H9C 109.5
C5 C10 H10A 109.5
C5 C10 H10B 109.5
H10A C10 H10B 109.5
C5 C10 H10C 109.5
H10A C10 H10C 109.5
H10B C10 H10C 109.5
N1 C21 N2 103.5(5)
N1 C21 Ir1 127.7(4)
N2 C21 Ir1 127.9(4)
C21 N1 C23 111.7(5)
C21 N1 C22 127.6(5)
C23 N1 C22 120.6(5)
N1 C22 H22A 109.5
N1 C22 H22B 109.5
H22A C22 H22B 109.5
N1 C22 H22C 109.5
H22A C22 H22C 109.5
H22B C22 H22C 109.5
C24 C23 N1 106.3(5)
C24 C23 H23 126.8
N1 C23 H23 126.8
C23 C24 N2 107.1(5)
C23 C24 H24 126.4
N2 C24 H24 126.4
C21 N2 C24 111.3(5)
C21 N2 C25 127.0(5)
C24 N2 C25 121.4(5)
N2 C25 C26 111.2(5)
N2 C25 H25A 109.4
C26 C25 H25A 109.4
N2 C25 H25B 109.4
C26 C25 H25B 109.4
H25A C25 H25B 108.0
C27 C26 C25 108.5(4)
C27 C26 H26A 110.0
C25 C26 H26A 110.0
C27 C26 H26B 110.0
C25 C26 H26B 110.0
H26A C26 H26B 108.4
N3 C27 C26 113.6(5)
N3 C27 H27A 108.8
C26 C27 H27A 108.8
N3 C27 H27B 108.8
C26 C27 H27B 108.8
H27A C27 H27B 107.7
C31 N3 C28 110.5(5)
C31 N3 C27 126.1(5)
C28 N3 C27 123.4(4)
C29 C28 N3 106.7(5)
C29 C28 H28 126.7
N3 C28 H28 126.7
C28 C29 N4 107.4(5)
C28 C29 H29 126.3
N4 C29 H29 126.3
C31 N4 C29 110.8(4)
C31 N4 C30 128.2(5)
C29 N4 C30 121.0(5)
N4 C30 H30A 109.5
N4 C30 H30B 109.5
H30A C30 H30B 109.5
N4 C30 H30C 109.5
H30A C30 H30C 109.5
H30B C30 H30C 109.5
N3 C31 N4 104.6(4)
N3 C31 Ir2 127.1(4)
N4 C31 Ir2 128.1(4)
C31 Ir2 C12 104.5(2)
C31 Ir2 C11 94.4(2)
C12 Ir2 C11 39.18(19)
C31 Ir2 C15 119.9(2)
C12 Ir2 C15 65.1(2)
C11 Ir2 C15 38.7(2)
C31 Ir2 C13 141.3(2)
C12 Ir2 C13 38.73(19)
C11 Ir2 C13 64.5(2)
C15 Ir2 C13 63.8(2)
C31 Ir2 C14 157.9(2)
C12 Ir2 C14 64.2(2)
C11 Ir2 C14 64.6(2)
C15 Ir2 C14 38.8(2)
C13 Ir2 C14 37.0(2)
C31 Ir2 Cl4 92.00(15)
C12 Ir2 Cl4 106.83(14)
C11 Ir2 Cl4 145.82(14)
C15 Ir2 Cl4 147.97(15)
C13 Ir2 Cl4 90.24(15)
C14 Ir2 Cl4 109.24(15)
C31 Ir2 Cl3 91.14(15)
C12 Ir2 Cl3 158.51(14)
C11 Ir2 Cl3 126.45(14)
C15 Ir2 Cl3 94.46(15)
C13 Ir2 Cl3 127.56(15)
C14 Ir2 Cl3 95.95(15)
Cl4 Ir2 Cl3 86.87(4)
C15 C11 C12 107.8(5)
C15 C11 C16 127.0(5)
C12 C11 C16 124.9(5)
C15 C11 Ir2 71.5(3)
C12 C11 Ir2 70.1(3)
C16 C11 Ir2 128.5(4)
C11 C12 C13 107.8(5)
C11 C12 C17 124.7(5)
C13 C12 C17 126.5(5)
C11 C12 Ir2 70.7(3)
C13 C12 Ir2 73.7(3)
C17 C12 Ir2 130.1(4)
C14 C13 C12 108.6(5)
C14 C13 C18 126.0(5)
C12 C13 C18 125.3(5)
C14 C13 Ir2 71.8(3)
C12 C13 Ir2 67.5(3)
C18 C13 Ir2 125.9(4)
C13 C14 C15 107.6(5)
C13 C14 C19 128.2(5)
C15 C14 C19 124.1(5)
C13 C14 Ir2 71.2(3)
C15 C14 Ir2 68.4(3)
C19 C14 Ir2 127.0(4)
C11 C15 C14 108.0(5)
C11 C15 C20 128.3(5)
C14 C15 C20 123.3(5)
C11 C15 Ir2 69.8(3)
C14 C15 Ir2 72.9(3)
C20 C15 Ir2 128.5(4)
C11 C16 H16A 109.5
C11 C16 H16B 109.5
H16A C16 H16B 109.5
C11 C16 H16C 109.5
H16A C16 H16C 109.5
H16B C16 H16C 109.5
C12 C17 H17A 109.5
C12 C17 H17B 109.5
H17A C17 H17B 109.5
C12 C17 H17C 109.5
H17A C17 H17C 109.5
H17B C17 H17C 109.5
C13 C18 H18A 109.5
C13 C18 H18B 109.5
H18A C18 H18B 109.5
C13 C18 H18C 109.5
H18A C18 H18C 109.5
H18B C18 H18C 109.5
C14 C19 H19A 109.5
C14 C19 H19B 109.5
H19A C19 H19B 109.5
C14 C19 H19C 109.5
H19A C19 H19C 109.5
H19B C19 H19C 109.5
C15 C20 H20A 109.5
C15 C20 H20B 109.5
H20A C20 H20B 109.5
C15 C20 H20C 109.5
H20A C20 H20C 109.5
H20B C20 H20C 109.5

loop_
_geom_bond_atom_site_label_1
_geom_bond_atom_site_label_2
_geom_bond_distance
Cl1 Ir1 2.4368(13)
Cl2 Ir1 2.4248(13)
Ir1 C21 2.044(6)
Ir1 C1 2.133(5)
Ir1 C2 2.149(5)
Ir1 C5 2.149(5)
Ir1 C4 2.233(5)
Ir1 C3 2.236(5)
C1 C2 1.429(8)
C1 C5 1.432(8)
C1 C6 1.512(8)
C2 C3 1.445(8)
C2 C7 1.500(8)
C3 C4 1.418(8)
C3 C8 1.477(8)
C4 C5 1.453(8)
C4 C9 1.481(9)
C5 C10 1.506(7)
C6 H6A 0.9800
C6 H6B 0.9800
C6 H6C 0.9800
C7 H7A 0.9800
C7 H7B 0.9800
C7 H7C 0.9800
C8 H8A 0.9800
C8 H8B 0.9800
C8 H8C 0.9800
C9 H9A 0.9800
C9 H9B 0.9800
C9 H9C 0.9800
C10 H10A 0.9800
C10 H10B 0.9800
C10 H10C 0.9800
C21 N1 1.358(7)
C21 N2 1.365(7)
N1 C23 1.389(8)
N1 C22 1.458(7)
C22 H22A 0.9800
C22 H22B 0.9800
C22 H22C 0.9800
C23 C24 1.343(8)
C23 H23 0.9500
C24 N2 1.381(7)
C24 H24 0.9500
N2 C25 1.463(7)
C25 C26 1.534(8)
C25 H25A 0.9900
C25 H25B 0.9900
C26 C27 1.515(7)
C26 H26A 0.9900
C26 H26B 0.9900
C27 N3 1.466(7)
C27 H27A 0.9900
C27 H27B 0.9900
N3 C31 1.353(6)
N3 C28 1.398(7)
C28 C29 1.331(8)
C28 H28 0.9500
C29 N4 1.379(7)
C29 H29 0.9500
N4 C31 1.358(7)
N4 C30 1.456(7)
C30 H30A 0.9800
C30 H30B 0.9800
C30 H30C 0.9800
C31 Ir2 2.053(5)
Cl3 Ir2 2.4790(12)
Cl4 Ir2 2.4224(13)
Ir2 C12 2.143(5)
Ir2 C11 2.150(5)
Ir2 C15 2.173(5)
Ir2 C13 2.226(5)
Ir2 C14 2.234(5)
C11 C15 1.434(8)
C11 C12 1.439(7)
C11 C16 1.492(7)
C12 C13 1.451(7)
C12 C17 1.502(8)
C13 C14 1.415(8)
C13 C18 1.488(7)
C14 C15 1.463(8)
C14 C19 1.492(8)
C15 C20 1.494(8)
C16 H16A 0.9800
C16 H16B 0.9800
C16 H16C 0.9800
C17 H17A 0.9800
C17 H17B 0.9800
C17 H17C 0.9800
C18 H18A 0.9800
C18 H18B 0.9800
C18 H18C 0.9800
C19 H19A 0.9800
C19 H19B 0.9800
C19 H19C 0.9800
C20 H20A 0.9800
C20 H20B 0.9800
C20 H20C 0.9800
